data_8107647
loop_
_publ_author_name
'Habarurema, Gratien'
'Gerber, Thomas I. A.'
'Hosten, Eric C.'
'Betz, Richard'

_publ_section_title
;
 Crystal structure of
 fac-tricarbonyl-2-((E)-(3-amino-2-hydroxypropylimino) methyl)phenol
 rhenium(I) toluene solvate, C33H34N4O10Re2
;
_journal_issue 1
_journal_name_full 'Zeitschrift f\"ur Kristallographie - New Crystal Structures'
_journal_page_first 38
_journal_page_last 40
_journal_paper_doi 10.1515/ncrs-2014-0221
_journal_volume 230
_journal_year 2015
_chemical_formula_sum 'C33 H34 N4 O10 Re2'
_chemical_formula_weight 1019.06
_chemical_name_common
;
fac-tricarbonyl-2-((E)-(3-amino-2-hydroxypropyl-
imino)methyl)phenol rhenium(I) toluene solvate
;
_space_group_IT_number 15
_space_group_name_Hall '-I 2ya'
_space_group_name_H-M_alt 'I 1 2/a 1'
_symmetry_cell_setting monoclinic
_symmetry_Int_Tables_number 15
_symmetry_space_group_name_Hall '-I 2ya'
_symmetry_space_group_name_H-M 'I 1 2/a 1'
_cell_angle_alpha 90.
_cell_angle_beta 110.596(2)
_cell_angle_gamma 90.
_cell_formula_units_Z 4
_cell_length_a 20.8170(6)
_cell_length_b 7.8774(3)
_cell_length_c 21.8896(6)
_cell_volume 3360.11(19)
_diffrn_ambient_temperature 200
_diffrn_radiation_probe x-ray
_diffrn_radiation_type MoK\a
_diffrn_radiation_wavelength 0.71073
_exptl_absorpt_coefficient_mu 7.262
_exptl_crystal_density_diffrn 2.020
_exptl_crystal_density_method 'Not Measured'
_exptl_crystal_F_000 1972
_refine_ls_number_parameters 233
_refine_ls_number_reflns 3681
_refine_ls_R_factor_gt 0.0166
_refine_ls_wR_factor_gt 0.0351
_cod_data_source_file Z-2015-038.cif
_cod_data_source_block 1
_cod_original_sg_symbol_H-M 'I 2/a'
_cod_database_code 8107647

loop_
_space_group_symop_id
_space_group_symop_operation_xyz
1 x,y,z
2 1/2-x,y,-z
3 -x,-y,-z
4 1/2+x,-y,z
5 1/2+x,1/2+y,1/2+z
6 -x,1/2+y,1/2-z
7 1/2-x,1/2-y,1/2-z
8 x,1/2-y,1/2+z

loop_
_atom_site_aniso_label
_atom_site_aniso_U_11
_atom_site_aniso_U_22
_atom_site_aniso_U_33
_atom_site_aniso_U_23
_atom_site_aniso_U_13
_atom_site_aniso_U_12
Re1 0.0229(1) 0.0216(1) 0.0198(1) -0.0006(1) 0.0062(1) -0.0031(1)
O1 0.0245(8) 0.0296(9) 0.0197(8) 0.0028(7) 0.0080(7) 0.0006(7)
O2 0.0267(9) 0.0340(10) 0.0204(8) -0.0009(8) 0.0055(7) -0.0002(7)
O5 0.0320(10) 0.0380(10) 0.0510(10) 0.0060(10) 0.0022(9) 0.0033(9)
O6 0.0490(10) 0.0300(10) 0.0560(10) 0.0010(10) 0.0230(10) -0.0136(9)
O7 0.0490(10) 0.0380(10) 0.0269(9) -0.0082(9) 0.0116(9) -0.0082(9)
N1 0.0270(10) 0.0220(10) 0.0149(8) 0.0004(8) 0.0040(7) -0.0036(8)
N2 0.0260(10) 0.0280(10) 0.0220(10) -0.0001(9) 0.0092(9) -0.0017(9)
C1 0.0290(10) 0.0270(10) 0.0160(10) 0.0010(10) 0.0056(9) -0.0070(10)
C2 0.0320(10) 0.0210(10) 0.0190(10) 0.0020(10) 0.0051(9) -0.0010(10)
C3 0.0270(10) 0.0230(10) 0.0220(10) 0.0000(10) 0.0042(9) 0.0007(9)
C4 0.0280(10) 0.0270(10) 0.0250(10) -0.0030(10) 0.0090(10) 0.0020(10)
C5 0.0300(10) 0.0270(10) 0.0290(10) -0.0020(10) 0.0090(10) -0.0080(10)
C6 0.0290(10) 0.0290(10) 0.0300(10) -0.0010(10) 0.0110(10) 0.0010(10)
C7 0.0270(10) 0.0240(10) 0.0280(10) 0.0000(10) 0.0060(10) -0.0040(10)
C11 0.0230(10) 0.0290(10) 0.0150(10) -0.0035(9) 0.0026(9) -0.0036(9)
C12 0.0240(10) 0.0290(10) 0.0160(10) -0.0040(10) 0.0050(8) -0.0040(10)
C13 0.0290(10) 0.038(2) 0.0210(10) -0.0020(10) 0.0080(10) -0.0060(10)
C14 0.0300(10) 0.045(2) 0.0260(10) -0.0110(10) 0.0110(10) -0.0020(10)
C15 0.0300(10) 0.031(2) 0.0350(10) -0.0110(10) 0.0090(10) 0.0000(10)
C16 0.0300(10) 0.0260(10) 0.0260(10) -0.0010(10) 0.0070(10) -0.0020(10)
C21 0.023(2) 0.023(2) 0.041(2) 0.0000 0.014(2) 0.0000
C22 0.0350(10) 0.045(2) 0.0260(10) 0.0080(10) 0.0040(10) 0.0010(10)
C23 0.056(2) 0.048(2) 0.040(2) -0.024(2) 0.0180(10) -0.018(2)
C24 0.073(3) 0.018(2) 0.070(3) 0.0000 0.039(3) 0.0000
C25 0.044(2) 0.030(2) 0.089(4) 0.0000 0.034(3) 0.0000

loop_
_atom_site_label
_atom_site_type_symbol
_atom_site_thermal_displace_type
_atom_site_fract_x
_atom_site_fract_y
_atom_site_fract_z
_atom_site_occupancy
_atom_site_U_iso_or_equiv
_atom_site_calc_flag
_atom_site_refinement_flags
_atom_site_disorder_assembly
_atom_site_disorder_group
Re1 Re Uani 0.12979(1) 0.13136(1) 0.14635(1) 1.000 0.0218(1) . . . .
O1 O Uani 0.03443(8) 0.2530(2) 0.09374(7) 1.000 0.0245(5) . . . .
O2 O Uani -0.00112(8) -0.2348(2) 0.03605(8) 1.000 0.0278(5) . . . .
O5 O Uani 0.26060(10) -0.0702(3) 0.21740(10) 1.000 0.0437(6) . . . .
O6 O Uani 0.21760(10) 0.4274(2) 0.12900(10) 1.000 0.0438(6) . . . .
O7 O Uani 0.13970(10) 0.2828(2) 0.27798(9) 1.000 0.0384(6) . . . .
N1 N Uani 0.05910(10) -0.0614(2) 0.15367(9) 1.000 0.0222(5) . . . .
N2 N Uani 0.11220(10) 0.0017(3) 0.05140(10) 1.000 0.0251(6) . . . .
C1 C Uani 0.00330(10) -0.0274(3) 0.16300(10) 1.000 0.0246(6) . . . .
C2 C Uani 0.07490(10) -0.2400(3) 0.14640(10) 1.000 0.0250(6) . . . .
C3 C Uani 0.06740(10) -0.2770(3) 0.07600(10) 1.000 0.0252(6) . . . .
C4 C Uani 0.11950(10) -0.1864(3) 0.05280(10) 1.000 0.0268(6) . . . .
C5 C Uani 0.21180(10) 0.0077(3) 0.19040(10) 1.000 0.0290(6) . . . .
C6 C Uani 0.18550(10) 0.3150(3) 0.13460(10) 1.000 0.0292(6) . . . .
C7 C Uani 0.13650(10) 0.2285(3) 0.22830(10) 1.000 0.0273(6) . . . .
C11 C Uani -0.01160(10) 0.2714(3) 0.12280(10) 1.000 0.0234(6) . . . .
C12 C Uani -0.02520(10) 0.1412(3) 0.16130(10) 1.000 0.0235(6) . . . .
C13 C Uani -0.07320(10) 0.1705(3) 0.19210(10) 1.000 0.0296(8) . . . .
C14 C Uani -0.10700(10) 0.3216(4) 0.18580(10) 1.000 0.0334(8) . . . .
C15 C Uani -0.09610(10) 0.4464(3) 0.14540(10) 1.000 0.0327(8) . . . .
C16 C Uani -0.05010(10) 0.4205(3) 0.11380(10) 1.000 0.0281(6) . . . .
C21 C Uani 0.25000 0.8551(4) 0.00000 1.000 0.0283(12) . . . .
C22 C Uani 0.28430(10) 0.9450(4) 0.05580(10) 1.000 0.0371(8) . . . .
C23 C Uani 0.2845(2) 1.1188(4) 0.0558(2) 1.000 0.0477(12) . . . .
C24 C Uani 0.25000 1.2066(5) 0.00000 1.000 0.0500(16) . . . .
C25 C Uani 0.25000 0.6643(5) 0.00000 1.000 0.0515(16) . . . .
H1 H Uiso -0.02150 -0.11980 0.17180 1.000 0.0300 . . . .
H2 H Uiso -0.00730 -0.25920 -0.00300 1.000 0.0420 . . . .
H2A H Uiso 0.04320 -0.31370 0.15930 1.000 0.0300 . . . .
H2B H Uiso 0.12230 -0.26550 0.17550 1.000 0.0300 . . . .
H2C H Uiso 0.0720(10) 0.030(3) 0.0260(10) 1.000 0.022(7) . . . .
H2D H Uiso 0.141(2) 0.042(4) 0.0350(10) 1.000 0.040(8) . . . .
H3 H Uiso 0.07340 -0.40190 0.07200 1.000 0.0300 . . . .
H4A H Uiso 0.16630 -0.21680 0.08210 1.000 0.0320 . . . .
H4B H Uiso 0.11400 -0.22690 0.00850 1.000 0.0320 . . . .
H13 H Uiso -0.08220 0.08310 0.21780 1.000 0.0350 . . . .
H14 H Uiso -0.13760 0.34140 0.20870 1.000 0.0400 . . . .
H15 H Uiso -0.12050 0.55040 0.13960 1.000 0.0390 . . . .
H16 H Uiso -0.04450 0.50570 0.08540 1.000 0.0340 . . . .
H22 H Uiso 0.30830 0.88560 0.09500 1.000 0.0440 . . . .
H23 H Uiso 0.30870 1.17870 0.09480 1.000 0.0570 . . . .
H24 H Uiso 0.25000 1.32720 0.00000 1.000 0.0600 . . . .
H25A H Uiso 0.21000 0.62280 -0.03600 1.000 0.0770 . . . .
H25B H Uiso 0.24800 0.62280 0.04150 1.000 0.0770 . . . .
H25C H Uiso 0.29200 0.62280 -0.00550 1.000 0.0770 . . . .

loop_
_atom_type_symbol
_atom_type_description
_atom_type_scat_dispersion_real
_atom_type_scat_dispersion_imag
_atom_type_scat_source
C C 0.0033 0.0016 ' International Tables Vol C Tables 4.2.6.8 and 6.1.1.4'
H H 0.0000 0.0000 ' International Tables Vol C Tables 4.2.6.8 and 6.1.1.4'
N N 0.0061 0.0033 ' International Tables Vol C Tables 4.2.6.8 and 6.1.1.4'
O O 0.0106 0.0060 ' International Tables Vol C Tables 4.2.6.8 and 6.1.1.4'
Re Re -1.0185 7.2310 ' International Tables Vol C Tables 4.2.6.8 and 6.1.1.4'

loop_
_geom_angle_atom_site_label_1
_geom_angle_atom_site_label_2
_geom_angle_atom_site_label_3
_geom_angle
_geom_angle_site_symmetry_1
_geom_angle_site_symmetry_2
_geom_angle_site_symmetry_3
_geom_angle_publ_flag
O1 Re1 N1 80.06(7) . . . yes
O1 Re1 N2 83.47(7) . . . yes
O1 Re1 C5 175.81(8) . . . yes
O1 Re1 C6 94.59(8) . . . yes
O1 Re1 C7 94.22(8) . . . yes
N1 Re1 N2 81.61(8) . . . yes
N1 Re1 C5 96.64(9) . . . yes
N1 Re1 C6 174.62(8) . . . yes
N1 Re1 C7 92.22(8) . . . yes
N2 Re1 C5 93.53(9) . . . yes
N2 Re1 C6 97.40(9) . . . yes
N2 Re1 C7 173.69(9) . . . yes
C5 Re1 C6 88.69(10) . . . yes
C5 Re1 C7 88.46(9) . . . yes
C6 Re1 C7 88.63(9) . . . yes
Re1 O1 C11 118.62(13) . . . yes
Re1 N1 C1 123.13(15) . . . yes
Re1 N1 C2 118.81(15) . . . yes
C1 N1 C2 118.05(19) . . . yes
Re1 N2 C4 117.07(14) . . . yes
C3 O2 H2 109.00 . . . no
N1 C1 C12 125.1(2) . . . yes
H2C N2 H2D 107(2) . . . no
Re1 N2 H2D 108.1(17) . . . no
N1 C2 C3 110.29(18) . . . yes
Re1 N2 H2C 106.8(15) . . . no
C4 N2 H2C 110.0(16) . . . no
C4 N2 H2D 107(2) . . . no
O2 C3 C4 111.19(17) . . . yes
O2 C3 C2 107.50(18) . . . yes
C2 C3 C4 114.55(18) . . . no
N2 C4 C3 113.13(19) . . . yes
Re1 C5 O5 178.4(2) . . . yes
Re1 C6 O6 177.5(2) . . . yes
Re1 C7 O7 178.0(2) . . . yes
C12 C11 C16 117.9(2) . . . no
O1 C11 C16 119.9(2) . . . yes
O1 C11 C12 122.2(2) . . . yes
C11 C12 C13 119.3(2) . . . no
C1 C12 C11 120.8(2) . . . no
C1 C12 C13 119.4(2) . . . no
C12 C13 C14 121.5(2) . . . no
C13 C14 C15 119.1(2) . . . no
C14 C15 C16 120.7(2) . . . no
C11 C16 C15 121.3(2) . . . no
N1 C1 H1 117.00 . . . no
C12 C1 H1 117.00 . . . no
N1 C2 H2A 109.00 . . . no
N1 C2 H2B 110.00 . . . no
C3 C2 H2A 110.00 . . . no
C3 C2 H2B 110.00 . . . no
H2A C2 H2B 108.00 . . . no
O2 C3 H3 108.00 . . . no
C2 C3 H3 108.00 . . . no
C4 C3 H3 108.00 . . . no
N2 C4 H4A 109.00 . . . no
N2 C4 H4B 109.00 . . . no
C3 C4 H4A 109.00 . . . no
C3 C4 H4B 109.00 . . . no
H4A C4 H4B 108.00 . . . no
C12 C13 H13 119.00 . . . no
C14 C13 H13 119.00 . . . no
C13 C14 H14 120.00 . . . no
C15 C14 H14 120.00 . . . no
C14 C15 H15 120.00 . . . no
C16 C15 H15 120.00 . . . no
C11 C16 H16 119.00 . . . no
C15 C16 H16 119.00 . . . no
C22 C21 C25 121.01(17) . . . no
C22 C21 C22 118.0(3) . . 2_555 no
C22 C21 C25 121.01(17) 2_555 . . no
C21 C22 C23 121.1(3) . . . no
C22 C23 C24 120.4(3) . . . no
C23 C24 C23 119.2(3) . . 2_555 no
C21 C22 H22 119.00 . . . no
C23 C22 H22 119.00 . . . no
C22 C23 H23 120.00 . . . no
C24 C23 H23 120.00 . . . no
C23 C24 H24 120.00 . . . no
C23 C24 H24 120.00 2_555 . . no
C21 C25 H25A 109.00 . . . no
C21 C25 H25B 109.00 . . . no
C21 C25 H25C 109.00 . . . no
C21 C25 H25A 109.00 . . 2_555 no
C21 C25 H25B 109.00 . . 2_555 no
C21 C25 H25C 109.00 . . 2_555 no
H25A C25 H25B 109.00 . . . no
H25A C25 H25C 109.00 . . . no
H25A C25 H25A 141.00 . . 2_555 no
H25A C25 H25B 56.00 . . 2_555 no
H25A C25 H25C 56.00 . . 2_555 no
H25B C25 H25C 109.00 . . . no
H25A C25 H25B 56.00 2_555 . . no
H25B C25 H25B 141.00 . . 2_555 no
H25B C25 H25C 56.00 . . 2_555 no
H25A C25 H25C 56.00 2_555 . . no
H25B C25 H25C 56.00 2_555 . . no
H25C C25 H25C 141.00 . . 2_555 no
H25A C25 H25B 109.00 2_555 . 2_555 no
H25A C25 H25C 109.00 2_555 . 2_555 no
H25B C25 H25C 109.00 2_555 . 2_555 no

loop_
_geom_bond_atom_site_label_1
_geom_bond_atom_site_label_2
_geom_bond_distance
_geom_bond_site_symmetry_1
_geom_bond_site_symmetry_2
_geom_bond_publ_flag
Re1 O1 2.1393(16) . . yes
Re1 N1 2.1593(19) . . yes
Re1 N2 2.228(2) . . yes
Re1 C5 1.907(2) . . yes
Re1 C6 1.927(2) . . yes
Re1 C7 1.910(2) . . yes
O1 C11 1.331(3) . . yes
O2 C3 1.426(3) . . yes
O5 C5 1.156(3) . . yes
O6 C6 1.142(3) . . yes
O7 C7 1.149(3) . . yes
N1 C1 1.277(3) . . yes
N1 C2 1.466(3) . . yes
N2 C4 1.489(3) . . yes
O2 H2 0.8400 . . no
C1 C12 1.450(3) . . no
C2 C3 1.522(3) . . no
N2 H2C 0.86(2) . . no
N2 H2D 0.86(4) . . no
C3 C4 1.527(3) . . no
C11 C16 1.396(3) . . no
C11 C12 1.418(3) . . no
C12 C13 1.407(3) . . no
C13 C14 1.365(4) . . no
C14 C15 1.393(3) . . no
C15 C16 1.380(3) . . no
C1 H1 0.9500 . . no
C2 H2A 0.9900 . . no
C2 H2B 0.9900 . . no
C3 H3 1.0000 . . no
C4 H4A 0.9900 . . no
C4 H4B 0.9900 . . no
C13 H13 0.9500 . . no
C14 H14 0.9500 . . no
C15 H15 0.9500 . . no
C16 H16 0.9500 . . no
C21 C22 1.375(3) . . no
C21 C25 1.503(5) . . no
C21 C22 1.375(3) . 2_555 no
C22 C23 1.369(4) . . no
C23 C24 1.367(4) . . no
C22 H22 0.9500 . . no
C23 H23 0.9500 . . no
C24 H24 0.9500 . . no
C25 H25A 0.9800 . . no
C25 H25B 0.9800 . . no
C25 H25C 0.9800 . . no
C25 H25A 0.9800 . 2_555 no
C25 H25B 0.9800 . 2_555 no
C25 H25C 0.9800 . 2_555 no

loop_
_geom_hbond_atom_site_label_D
_geom_hbond_atom_site_label_H
_geom_hbond_atom_site_label_A
_geom_hbond_distance_DH
_geom_hbond_distance_HA
_geom_hbond_distance_DA
_geom_hbond_angle_DHA
_geom_hbond_site_symmetry_A
_geom_hbond_publ_flag
O2 H2 O1 0.8400 1.8600 2.681(2) 163.00 3_555 yes
N2 H2C O1 0.86(2) 2.59(2) 2.908(3) 103.2(16) . yes
N2 H2C O2 0.86(2) 2.28(2) 3.045(3) 148(2) 3_555 yes

loop_
_geom_torsion_atom_site_label_1
_geom_torsion_atom_site_label_2
_geom_torsion_atom_site_label_3
_geom_torsion_atom_site_label_4
_geom_torsion
_geom_torsion_site_symmetry_1
_geom_torsion_site_symmetry_2
_geom_torsion_site_symmetry_3
_geom_torsion_site_symmetry_4
_geom_torsion_publ_flag
N1 Re1 O1 C11 54.67(16) . . . . no
N2 Re1 O1 C11 137.26(16) . . . . no
C6 Re1 O1 C11 -125.80(16) . . . . no
C7 Re1 O1 C11 -36.84(17) . . . . no
O1 Re1 N1 C1 -39.36(17) . . . . no
O1 Re1 N1 C2 139.44(15) . . . . no
N2 Re1 N1 C1 -124.15(18) . . . . no
N2 Re1 N1 C2 54.66(15) . . . . no
C5 Re1 N1 C1 143.24(18) . . . . no
C5 Re1 N1 C2 -37.96(16) . . . . no
C7 Re1 N1 C1 54.54(18) . . . . no
C7 Re1 N1 C2 -126.66(16) . . . . no
O1 Re1 N2 C4 -130.74(17) . . . . no
N1 Re1 N2 C4 -49.87(16) . . . . no
C5 Re1 N2 C4 46.33(17) . . . . no
C6 Re1 N2 C4 135.46(17) . . . . no
Re1 O1 C11 C12 -41.3(3) . . . . no
Re1 O1 C11 C16 141.06(17) . . . . no
Re1 N1 C1 C12 8.7(3) . . . . no
C2 N1 C1 C12 -170.12(19) . . . . no
Re1 N1 C2 C3 -70.3(2) . . . . no
C1 N1 C2 C3 108.6(2) . . . . no
Re1 N2 C4 C3 63.0(2) . . . . no
N1 C1 C12 C11 27.8(3) . . . . no
N1 C1 C12 C13 -159.6(2) . . . . no
N1 C2 C3 O2 -57.9(2) . . . . no
N1 C2 C3 C4 66.2(2) . . . . no
O2 C3 C4 N2 57.6(2) . . . . no
C2 C3 C4 N2 -64.5(2) . . . . no
O1 C11 C12 C1 -9.1(3) . . . . no
O1 C11 C12 C13 178.33(19) . . . . no
C16 C11 C12 C1 168.6(2) . . . . no
C16 C11 C12 C13 -4.0(3) . . . . no
O1 C11 C16 C15 -177.2(2) . . . . no
C12 C11 C16 C15 5.0(3) . . . . no
C1 C12 C13 C14 -172.7(2) . . . . no
C11 C12 C13 C14 0.0(3) . . . . no
C12 C13 C14 C15 3.2(3) . . . . no
C13 C14 C15 C16 -2.2(3) . . . . no
C14 C15 C16 C11 -2.0(3) . . . . no
C25 C21 C22 C23 179.8(2) . . . . no
C22 C21 C22 C23 -0.2(3) 2_555 . . . no
C21 C22 C23 C24 0.4(5) . . . . no
C22 C23 C24 C23 -0.2(5) . . . 2_555 no
